data_4301880
loop_
_publ_author_name
'Sylvie Pailloux'
'Cornel Edicome Shirima'
'Alisha D. Ray'
'Eileen N. Duesler'
'Robert T. Paine'
'John R. Klaehn'
'Michael E. McIlwain'
'Benjamin P. Hay'

_publ_section_title
;
Synthesis and Coordination Properties of Trifluoromethyl Decorated
Derivatives of 2,6-Bis[(diphenylphosphinoyl)methyl]pyridine N-Oxide Ligands
with Lanthanide Ions
;
_journal_name_full 'Inorganic Chemistry'
_journal_page_first 3104
_journal_page_last 3113
_journal_paper_doi 10.1021/ic802390c
_journal_volume 48
_journal_year 2009
_chemical_formula_moiety 'C39 H19 F24 N O3 P2, C3 H6 O'
_chemical_formula_sum 'C42 H25 F24 N O4 P2'
_chemical_formula_weight 1125.57
_chemical_name_systematic
;
 ?
;
_space_group_IT_number 2
_symmetry_cell_setting triclinic
_symmetry_space_group_name_Hall '-P 1'
_symmetry_space_group_name_H-M 'P -1'
_atom_sites_solution_hydrogens geom
_atom_sites_solution_primary direct
_atom_sites_solution_secondary difmap
_audit_creation_method SHELXL-97
_cell_angle_alpha 97.640(3)
_cell_angle_beta 92.001(4)
_cell_angle_gamma 90.857(3)
_cell_formula_units_Z 2
_cell_length_a 12.1283(8)
_cell_length_b 12.5924(8)
_cell_length_c 15.3841(10)
_cell_measurement_reflns_used 8443
_cell_measurement_temperature 225(2)
_cell_measurement_theta_max 63.11
_cell_measurement_theta_min 4.37
_cell_volume 2326.8(3)
_computing_cell_refinement 'Bruker SMART'
_computing_data_collection 'Bruker SMART'
_computing_data_reduction 'Bruker SAINT'
_computing_molecular_graphics 'Bruker SHELXTL'
_computing_publication_material 'Bruker SHELXTL'
_computing_structure_refinement 'SHELXL-97 (Sheldrick, 1997)'
_computing_structure_solution 'SHELXS-97 (Sheldrick, 1990)'
_diffrn_ambient_temperature 225(2)
_diffrn_measured_fraction_theta_full 0.998
_diffrn_measured_fraction_theta_max 0.998
_diffrn_measurement_device_type 'CCD area detector'
_diffrn_measurement_method 'phi and omega scans'
_diffrn_radiation_monochromator graphite
_diffrn_radiation_source 'fine-focus sealed tube'
_diffrn_radiation_type MoK\a
_diffrn_radiation_wavelength 0.71073
_diffrn_reflns_av_R_equivalents 0.0191
_diffrn_reflns_av_sigmaI/netI 0.0154
_diffrn_reflns_limit_h_max 16
_diffrn_reflns_limit_h_min -16
_diffrn_reflns_limit_k_max 16
_diffrn_reflns_limit_k_min -16
_diffrn_reflns_limit_l_max 20
_diffrn_reflns_limit_l_min -20
_diffrn_reflns_number 54230
_diffrn_reflns_theta_full 28.28
_diffrn_reflns_theta_max 28.28
_diffrn_reflns_theta_min 2.60
_exptl_absorpt_coefficient_mu 0.232
_exptl_absorpt_correction_T_max 0.93
_exptl_absorpt_correction_T_min 0.91
_exptl_absorpt_correction_type multi-scan
_exptl_absorpt_process_details Bruker,SADABS
_exptl_crystal_colour colourless
_exptl_crystal_density_diffrn 1.607
_exptl_crystal_density_method 'not measured'
_exptl_crystal_description chip
_exptl_crystal_F_000 1124
_exptl_crystal_size_max 0.39
_exptl_crystal_size_mid 0.32
_exptl_crystal_size_min 0.28
_refine_diff_density_max 1.103
_refine_diff_density_min -0.768
_refine_diff_density_rms 0.092
_refine_ls_extinction_method none
_refine_ls_goodness_of_fit_ref 1.037
_refine_ls_hydrogen_treatment noref
_refine_ls_matrix_type full
_refine_ls_number_parameters 703
_refine_ls_number_reflns 11537
_refine_ls_number_restraints 0
_refine_ls_restrained_S_all 1.037
_refine_ls_R_factor_all 0.0941
_refine_ls_R_factor_gt 0.0809
_refine_ls_shift/su_max 0.001
_refine_ls_shift/su_mean 0.000
_refine_ls_structure_factor_coef Fsqd
_refine_ls_weighting_details 'calc w=1/[\s^2^(Fo^2^)+(0.1462P)^2^+2.9195P] where P=(Fo^2^+2Fc^2^)/3'
_refine_ls_weighting_scheme calc
_refine_ls_wR_factor_gt 0.2343
_refine_ls_wR_factor_ref 0.2541
_reflns_number_gt 9472
_reflns_number_total 11537
_reflns_threshold_expression >2sigma(I)
_cod_data_source_file ic802390c_si_001_6.cif
_cod_data_source_block rpsl18
_cod_depositor_comments
;
The following automatic conversions were performed:
'_symmetry_cell_setting' value 'Triclinic' changed to 'triclinic'
according to '/home/saulius/struct/CIF-dictionaries/cif_core.dic'
dictionary named 'cif_core.dic' version 2.4.1 from 2010-06-29.

Automatic conversion script
Id: cif_fix_enum 1527 2010-12-29 10:47:43Z saulius 
;
_cod_database_code 4301880

loop_
_symmetry_equiv_pos_as_xyz
'x, y, z'
'-x, -y, -z'

loop_
_atom_site_label
_atom_site_type_symbol
_atom_site_fract_x
_atom_site_fract_y
_atom_site_fract_z
_atom_site_U_iso_or_equiv
_atom_site_adp_type
_atom_site_occupancy
_atom_site_symmetry_multiplicity
_atom_site_calc_flag
_atom_site_refinement_flags
_atom_site_disorder_assembly
_atom_site_disorder_group
P1 P 0.84308(5) 0.57051(5) 0.29532(4) 0.03208(17) Uani 1 1 d . . .
P2 P 0.81053(5) 0.68980(5) 0.70878(4) 0.03225(18) Uani 1 1 d . . .
O1 O 0.80642(18) 0.60554(19) 0.52251(15) 0.0488(5) Uani 1 1 d . . .
O2 O 0.75498(18) 0.64564(18) 0.32418(15) 0.0472(5) Uani 1 1 d . . .
O3 O 0.89992(15) 0.61895(16) 0.73269(14) 0.0395(4) Uani 1 1 d . . .
N1 N 0.90085(18) 0.64957(17) 0.51245(14) 0.0327(4) Uani 1 1 d . . .
C1 C 0.9341(2) 0.7373(2) 0.56928(17) 0.0348(5) Uani 1 1 d . . .
C2 C 1.0382(2) 0.7812(2) 0.5642(2) 0.0429(6) Uani 1 1 d . . .
H2 H 1.0613 0.8415 0.6038 0.052 Uiso 1 1 calc R . .
C3 C 1.1087(2) 0.7371(3) 0.5012(2) 0.0459(7) Uani 1 1 d . . .
H3 H 1.1803 0.7658 0.4983 0.055 Uiso 1 1 calc R . .
C4 C 1.0722(2) 0.6502(3) 0.44266(19) 0.0395(6) Uani 1 1 d . . .
H4 H 1.1192 0.6200 0.3991 0.047 Uiso 1 1 calc R . .
C5 C 0.9675(2) 0.6069(2) 0.44717(16) 0.0316(5) Uani 1 1 d . . .
C6 C 0.9191(2) 0.5171(2) 0.38303(16) 0.0341(5) Uani 1 1 d . . .
H6A H 0.8695 0.4731 0.4131 0.041 Uiso 1 1 calc R . .
H6B H 0.9782 0.4716 0.3584 0.041 Uiso 1 1 calc R . .
C7 C 0.9482(2) 0.6360(2) 0.23998(17) 0.0331(5) Uani 1 1 d . . .
C8 C 1.0147(2) 0.5825(2) 0.17759(18) 0.0382(6) Uani 1 1 d . . .
H8 H 1.0036 0.5088 0.1592 0.046 Uiso 1 1 calc R . .
C9 C 1.0980(3) 0.6389(3) 0.1425(2) 0.0453(7) Uani 1 1 d . . .
C10 C 1.1168(3) 0.7463(3) 0.1706(2) 0.0523(8) Uani 1 1 d . . .
H10 H 1.1740 0.7836 0.1473 0.063 Uiso 1 1 calc R . .
C11 C 1.0507(3) 0.7986(2) 0.2330(3) 0.0526(8) Uani 1 1 d . . .
C12 C 0.9657(3) 0.7450(2) 0.2671(2) 0.0425(6) Uani 1 1 d . . .
H12 H 0.9199 0.7819 0.3084 0.051 Uiso 1 1 calc R . .
C13 C 1.1677(4) 0.5828(4) 0.0731(3) 0.0662(11) Uani 1 1 d . . .
F1 F 1.1168(4) 0.5610(6) -0.0001(3) 0.191(3) Uani 1 1 d . . .
F2 F 1.2556(3) 0.6370(4) 0.0585(3) 0.1305(16) Uani 1 1 d . . .
F3 F 1.2068(5) 0.4934(3) 0.0940(4) 0.175(3) Uani 1 1 d . . .
C14 C 1.0726(5) 0.9156(3) 0.2658(4) 0.0876(16) Uani 1 1 d . . .
F4 F 0.9916(4) 0.9633(3) 0.3007(4) 0.178(3) Uani 1 1 d . . .
F5 F 1.0927(5) 0.9716(3) 0.2015(4) 0.161(2) Uani 1 1 d . . .
F6 F 1.1597(5) 0.9319(3) 0.3111(5) 0.226(4) Uani 1 1 d . . .
C15 C 0.7895(2) 0.4550(2) 0.22312(17) 0.0340(5) Uani 1 1 d . . .
C16 C 0.6844(2) 0.4630(2) 0.18542(17) 0.0374(5) Uani 1 1 d . . .
H16 H 0.6467 0.5280 0.1941 0.045 Uiso 1 1 calc R . .
C17 C 0.6359(2) 0.3738(3) 0.13498(18) 0.0412(6) Uani 1 1 d . . .
C18 C 0.6889(3) 0.2785(3) 0.1217(2) 0.0467(7) Uani 1 1 d . . .
H18 H 0.6547 0.2186 0.0879 0.056 Uiso 1 1 calc R . .
C19 C 0.7939(3) 0.2710(2) 0.1589(2) 0.0488(7) Uani 1 1 d . . .
C20 C 0.8447(2) 0.3589(2) 0.2098(2) 0.0412(6) Uani 1 1 d . . .
H20 H 0.9158 0.3532 0.2349 0.049 Uiso 1 1 calc R . .
C21 C 0.5205(3) 0.3793(4) 0.0972(2) 0.0566(9) Uani 1 1 d . . .
F7 F 0.4488(2) 0.3347(4) 0.1440(2) 0.1100(13) Uani 1 1 d . . .
F8 F 0.5087(2) 0.3312(3) 0.01689(18) 0.1022(12) Uani 1 1 d . . .
F9 F 0.4847(2) 0.4779(3) 0.0985(3) 0.1073(12) Uani 1 1 d . . .
C22 C 0.8531(3) 0.16265(19) 0.1469(3) 0.0849(16) Uani 1 1 d . . .
F10 F 0.9460(3) 0.16823(19) 0.1922(3) 0.074(2) Uani 0.40 1 d PR . .
F11 F 0.8694(3) 0.14051(19) 0.0634(3) 0.156(6) Uani 0.40 1 d PR . .
F12 F 0.7890(3) 0.08753(19) 0.1686(3) 0.133(6) Uani 0.40 1 d PR . .
F10' F 0.7936(3) 0.09277(19) 0.0948(3) 0.169(13) Uani 0.31 1 d PR . .
F11' F 0.8716(3) 0.12717(19) 0.2215(3) 0.220(16) Uani 0.31 1 d PR . .
F12' F 0.9475(3) 0.17725(19) 0.1124(3) 0.243(17) Uani 0.31 1 d PR . .
F10" F 0.9587(3) 0.17943(19) 0.1597(3) 0.177(13) Uani 0.29 1 d PR . .
F11" F 0.8323(3) 0.11408(19) 0.0679(3) 0.32(3) Uani 0.29 1 d PR . .
F12" F 0.8197(3) 0.10304(19) 0.2040(3) 0.47(5) Uani 0.29 1 d PR . .
C23 C 0.8504(2) 0.7806(2) 0.63287(19) 0.0384(6) Uani 1 1 d . . .
H23A H 0.7843 0.7988 0.5999 0.046 Uiso 1 1 calc R . .
H23B H 0.8801 0.8470 0.6666 0.046 Uiso 1 1 calc R . .
C24 C 0.6855(2) 0.6147(2) 0.67371(17) 0.0339(5) Uani 1 1 d . . .
C25 C 0.5934(2) 0.6590(2) 0.63806(18) 0.0378(5) Uani 1 1 d . . .
H25 H 0.5961 0.7302 0.6259 0.045 Uiso 1 1 calc R . .
C26 C 0.4967(2) 0.5974(3) 0.62026(19) 0.0413(6) Uani 1 1 d . . .
C27 C 0.4914(2) 0.4919(3) 0.6366(2) 0.0453(7) Uani 1 1 d . . .
H27 H 0.4262 0.4506 0.6238 0.054 Uiso 1 1 calc R . .
C28 C 0.5840(3) 0.4485(2) 0.6722(2) 0.0446(6) Uani 1 1 d . . .
C29 C 0.6806(2) 0.5088(2) 0.69126(19) 0.0387(6) Uani 1 1 d . . .
H29 H 0.7427 0.4784 0.7159 0.046 Uiso 1 1 calc R . .
C30 C 0.3968(3) 0.6487(3) 0.5861(2) 0.0513(8) Uani 1 1 d . . .
F13 F 0.4200(2) 0.7206(3) 0.5360(2) 0.1052(12) Uani 1 1 d . . .
F14 F 0.3373(3) 0.6934(4) 0.6484(2) 0.1102(13) Uani 1 1 d . . .
F15 F 0.3303(2) 0.5799(3) 0.5378(3) 0.1175(14) Uani 1 1 d . . .
C31 C 0.5819(4) 0.3350(3) 0.6924(3) 0.0610(9) Uani 1 1 d . . .
F16 F 0.5036(3) 0.2761(2) 0.6475(3) 0.1112(12) Uani 1 1 d . . .
F17 F 0.6715(3) 0.2853(2) 0.6706(4) 0.1283(16) Uani 1 1 d . . .
F18 F 0.5709(7) 0.3286(3) 0.7727(3) 0.207(4) Uani 1 1 d . . .
C32 C 0.7674(2) 0.7794(2) 0.80295(18) 0.0345(5) Uani 1 1 d . . .
C33 C 0.6973(2) 0.8641(2) 0.79582(19) 0.0392(6) Uani 1 1 d . . .
H33 H 0.6728 0.8793 0.7402 0.047 Uiso 1 1 calc R . .
C34 C 0.6633(3) 0.9264(2) 0.8711(2) 0.0455(7) Uani 1 1 d . . .
C35 C 0.6961(3) 0.9040(3) 0.9531(2) 0.0529(8) Uani 1 1 d . . .
H35 H 0.6711 0.9454 1.0037 0.063 Uiso 1 1 calc R . .
C36 C 0.7660(3) 0.8201(3) 0.9600(2) 0.0547(8) Uani 1 1 d . . .
C37 C 0.8022(3) 0.7581(3) 0.8856(2) 0.0452(7) Uani 1 1 d . . .
H37 H 0.8505 0.7015 0.8911 0.054 Uiso 1 1 calc R . .
C38 C 0.5865(4) 1.0167(4) 0.8634(3) 0.0712(12) Uani 1 1 d . . .
F19 F 0.5877(5) 1.0541(4) 0.7918(3) 0.187(3) Uani 1 1 d . . .
F20 F 0.4858(4) 0.9901(5) 0.8728(5) 0.190(3) Uani 1 1 d . . .
F21 F 0.6006(6) 1.0949(4) 0.9234(4) 0.213(4) Uani 1 1 d . . .
C39 C 0.8031(4) 0.7901(3) 1.05046(14) 0.098(2) Uani 1 1 d . . .
F22 F 0.7490(4) 0.8482(3) 1.11024(14) 0.085(3) Uani 0.40 1 d PR . .
F23 F 0.9084(4) 0.8091(3) 1.06376(14) 0.253(18) Uani 0.40 1 d PR . .
F24 F 0.7842(4) 0.6890(3) 1.05474(14) 0.167(9) Uani 0.40 1 d PR . .
F22' F 0.8795(4) 0.7186(3) 1.04049(14) 0.111(5) Uani 0.35 1 d PR . .
F23' F 0.7204(4) 0.7539(3) 1.09024(14) 0.274(17) Uani 0.35 1 d PR . .
F24' F 0.8417(4) 0.8770(3) 1.09743(14) 0.239(17) Uani 0.35 1 d PR . .
F22" F 0.7413(4) 0.7128(3) 1.07150(14) 0.26(3) Uani 0.25 1 d PR . .
F23" F 0.7926(4) 0.8735(3) 1.10889(14) 0.31(3) Uani 0.25 1 d PR . .
F24" F 0.9055(4) 0.7611(3) 1.04960(14) 0.59(8) Uani 0.25 1 d PR . .
O4 O 0.7199(13) 0.8273(11) 0.4418(11) 0.180(10) Uani 0.50 1 d P . .
C40 C 0.7152(16) 0.874(3) 0.390(3) 0.23(2) Uani 0.50 1 d P . .
O5 O 0.6203(8) 0.9069(7) 0.5769(7) 0.106(3) Uani 0.50 1 d P . .

loop_
_atom_site_aniso_label
_atom_site_aniso_U_11
_atom_site_aniso_U_22
_atom_site_aniso_U_33
_atom_site_aniso_U_23
_atom_site_aniso_U_13
_atom_site_aniso_U_12
P1 0.0317(3) 0.0302(3) 0.0332(3) -0.0007(2) 0.0039(2) 0.0014(2)
P2 0.0273(3) 0.0318(3) 0.0352(3) -0.0050(2) 0.0052(2) -0.0008(2)
O1 0.0422(11) 0.0507(12) 0.0498(12) -0.0093(9) 0.0185(9) -0.0147(9)
O2 0.0431(11) 0.0440(11) 0.0527(12) -0.0026(9) 0.0072(9) 0.0128(9)
O3 0.0312(9) 0.0395(10) 0.0458(11) -0.0027(8) 0.0048(8) 0.0035(7)
N1 0.0310(10) 0.0335(10) 0.0326(10) 0.0002(8) 0.0071(8) -0.0032(8)
C1 0.0361(12) 0.0325(12) 0.0346(12) -0.0008(10) 0.0063(10) -0.0025(10)
C2 0.0389(14) 0.0442(15) 0.0434(15) -0.0018(12) 0.0023(11) -0.0102(11)
C3 0.0284(12) 0.0625(19) 0.0463(16) 0.0062(14) 0.0030(11) -0.0083(12)
C4 0.0305(12) 0.0529(16) 0.0355(13) 0.0059(11) 0.0066(10) 0.0033(11)
C5 0.0317(11) 0.0351(12) 0.0280(11) 0.0027(9) 0.0044(9) 0.0028(9)
C6 0.0406(13) 0.0324(12) 0.0288(11) 0.0010(9) 0.0064(10) 0.0036(10)
C7 0.0369(12) 0.0291(11) 0.0328(12) 0.0044(9) -0.0023(10) -0.0021(9)
C8 0.0466(15) 0.0343(13) 0.0332(12) 0.0024(10) 0.0048(11) -0.0047(11)
C9 0.0498(16) 0.0471(16) 0.0408(15) 0.0112(12) 0.0070(12) -0.0037(13)
C10 0.0525(18) 0.0462(17) 0.061(2) 0.0185(15) 0.0014(15) -0.0122(14)
C11 0.0566(18) 0.0318(14) 0.069(2) 0.0071(13) -0.0034(16) -0.0094(13)
C12 0.0466(15) 0.0310(13) 0.0482(16) -0.0001(11) -0.0015(12) 0.0002(11)
C13 0.077(3) 0.067(2) 0.057(2) 0.0083(18) 0.0299(19) -0.008(2)
F1 0.106(3) 0.358(9) 0.076(2) -0.098(4) 0.011(2) 0.008(4)
F2 0.114(3) 0.146(3) 0.128(3) -0.010(3) 0.076(2) -0.035(2)
F3 0.258(6) 0.113(3) 0.178(4) 0.052(3) 0.168(5) 0.086(4)
C14 0.090(3) 0.0339(18) 0.135(5) -0.002(2) 0.007(3) -0.019(2)
F4 0.177(4) 0.0421(15) 0.304(7) -0.049(3) 0.120(5) -0.026(2)
F5 0.205(5) 0.0502(18) 0.234(6) 0.037(3) 0.053(4) -0.031(2)
F6 0.223(6) 0.065(2) 0.357(9) -0.044(4) -0.178(6) -0.017(3)
C15 0.0319(12) 0.0348(12) 0.0343(12) 0.0008(10) 0.0032(9) -0.0050(9)
C16 0.0338(12) 0.0465(14) 0.0320(12) 0.0052(10) 0.0034(10) -0.0012(11)
C17 0.0330(13) 0.0571(17) 0.0328(13) 0.0048(12) 0.0013(10) -0.0086(12)
C18 0.0434(15) 0.0477(16) 0.0456(16) -0.0036(12) 0.0001(12) -0.0151(12)
C19 0.0461(16) 0.0364(14) 0.0603(19) -0.0050(13) -0.0019(14) -0.0063(12)
C20 0.0329(12) 0.0371(14) 0.0508(16) -0.0030(11) -0.0009(11) -0.0033(10)
C21 0.0400(16) 0.082(3) 0.0454(17) 0.0011(16) -0.0055(13) -0.0059(16)
F7 0.0422(12) 0.195(4) 0.096(2) 0.038(2) 0.0006(13) -0.0364(17)
F8 0.0695(16) 0.168(3) 0.0554(14) -0.0288(17) -0.0222(12) 0.0148(18)
F9 0.0671(17) 0.105(2) 0.142(3) -0.004(2) -0.0450(18) 0.0195(16)
C22 0.074(3) 0.048(2) 0.121(4) -0.026(2) -0.022(3) 0.0033(19)
F10 0.078(5) 0.029(3) 0.110(6) -0.006(3) -0.028(4) 0.018(3)
F11 0.236(16) 0.120(9) 0.092(6) -0.064(6) -0.009(8) 0.110(10)
F12 0.090(6) 0.025(3) 0.284(19) 0.033(7) -0.033(9) -0.008(3)
F10' 0.170(16) 0.026(5) 0.29(3) -0.017(10) -0.135(19) -0.006(7)
F11' 0.42(4) 0.123(15) 0.113(11) 0.014(11) -0.054(19) 0.18(2)
F12' 0.051(6) 0.090(10) 0.53(5) -0.168(18) 0.049(13) 0.001(6)
F10" 0.135(16) 0.136(17) 0.22(2) -0.116(15) -0.108(15) 0.061(13)
F11" 0.23(2) 0.131(17) 0.50(5) -0.23(3) -0.24(3) 0.090(17)
F12" 0.14(2) 0.21(3) 1.14(16) 0.36(6) -0.03(4) -0.07(2)
C23 0.0402(13) 0.0317(12) 0.0413(14) -0.0047(10) 0.0111(11) -0.0013(10)
C24 0.0306(11) 0.0357(12) 0.0333(12) -0.0046(9) 0.0071(9) -0.0032(9)
C25 0.0341(12) 0.0408(14) 0.0370(13) -0.0004(10) 0.0030(10) -0.0039(10)
C26 0.0333(13) 0.0509(16) 0.0377(14) -0.0013(11) 0.0050(10) -0.0065(11)
C27 0.0381(14) 0.0520(17) 0.0433(15) -0.0028(12) 0.0075(11) -0.0134(12)
C28 0.0449(15) 0.0382(14) 0.0486(16) -0.0027(12) 0.0100(12) -0.0080(11)
C29 0.0364(13) 0.0361(13) 0.0420(14) -0.0023(10) 0.0073(11) -0.0007(10)
C30 0.0357(14) 0.070(2) 0.0487(17) 0.0096(15) 0.0008(12) -0.0088(14)
F13 0.0546(14) 0.156(3) 0.123(3) 0.092(2) -0.0156(15) -0.0137(16)
F14 0.095(2) 0.173(3) 0.0690(17) 0.0273(19) 0.0221(15) 0.081(2)
F15 0.0615(16) 0.107(2) 0.170(4) -0.014(2) -0.060(2) -0.0076(16)
C31 0.069(2) 0.0421(17) 0.070(2) 0.0035(16) 0.0072(18) -0.0123(16)
F16 0.090(2) 0.0530(15) 0.187(4) 0.0098(18) -0.018(2) -0.0286(14)
F17 0.082(2) 0.0581(16) 0.253(5) 0.050(2) 0.011(3) 0.0074(15)
F18 0.485(11) 0.0600(19) 0.082(2) 0.0224(17) 0.065(4) -0.032(4)
C32 0.0294(11) 0.0348(12) 0.0363(12) -0.0065(10) 0.0047(9) -0.0015(9)
C33 0.0395(13) 0.0383(13) 0.0380(13) -0.0024(11) 0.0063(11) 0.0034(11)
C34 0.0454(15) 0.0406(15) 0.0475(16) -0.0077(12) 0.0105(12) 0.0049(12)
C35 0.0602(19) 0.0524(18) 0.0412(16) -0.0139(13) 0.0087(14) 0.0061(15)
C36 0.063(2) 0.061(2) 0.0361(15) -0.0088(14) -0.0043(14) 0.0065(16)
C37 0.0446(15) 0.0459(15) 0.0409(15) -0.0085(12) -0.0054(12) 0.0076(12)
C38 0.082(3) 0.069(3) 0.063(2) -0.0010(19) 0.019(2) 0.039(2)
F19 0.276(7) 0.182(4) 0.130(3) 0.081(3) 0.092(4) 0.181(5)
F20 0.083(3) 0.167(5) 0.340(9) 0.089(5) 0.052(4) 0.071(3)
F21 0.314(8) 0.118(3) 0.178(5) -0.084(3) -0.093(5) 0.140(5)
C39 0.133(5) 0.115(5) 0.041(2) -0.013(2) -0.011(3) 0.042(4)
F22 0.156(9) 0.074(5) 0.022(3) -0.010(3) 0.019(4) 0.016(5)
F23 0.102(10) 0.61(6) 0.045(6) 0.024(15) -0.025(6) 0.06(2)
F24 0.38(3) 0.082(7) 0.036(4) -0.004(4) 0.006(8) 0.118(12)
F22' 0.171(13) 0.121(9) 0.038(5) 0.002(5) -0.023(6) 0.089(9)
F23' 0.172(15) 0.56(5) 0.138(15) 0.24(2) -0.033(12) -0.13(2)
F24' 0.45(4) 0.091(9) 0.140(16) -0.053(9) -0.22(2) 0.084(15)
F22" 0.66(8) 0.027(6) 0.069(11) -0.014(6) -0.07(2) 0.047(17)
F23" 0.70(9) 0.18(3) 0.048(11) 0.016(13) -0.09(2) -0.21(4)
F24" 0.19(4) 1.4(2) 0.28(5) 0.40(10) -0.18(4) -0.08(8)
O4 0.178(13) 0.119(9) 0.201(15) -0.113(10) -0.112(12) 0.095(10)
C40 0.088(12) 0.22(3) 0.33(4) -0.19(3) 0.079(19) -0.063(15)
O5 0.106(6) 0.078(5) 0.137(7) 0.032(5) -0.019(5) 0.006(4)

loop_
_atom_type_symbol
_atom_type_description
_atom_type_scat_dispersion_real
_atom_type_scat_dispersion_imag
_atom_type_scat_source
C C 0.0033 0.0016 'International Tables Vol C Tables 4.2.6.8 and 6.1.1.4'
H H 0.0000 0.0000 'International Tables Vol C Tables 4.2.6.8 and 6.1.1.4'
N N 0.0061 0.0033 'International Tables Vol C Tables 4.2.6.8 and 6.1.1.4'
O O 0.0106 0.0060 'International Tables Vol C Tables 4.2.6.8 and 6.1.1.4'
F F 0.0171 0.0103 'International Tables Vol C Tables 4.2.6.8 and 6.1.1.4'
P P 0.1023 0.0942 'International Tables Vol C Tables 4.2.6.8 and 6.1.1.4'

loop_
_geom_angle_atom_site_label_1
_geom_angle_atom_site_label_2
_geom_angle_atom_site_label_3
_geom_angle
_geom_angle_site_symmetry_1
_geom_angle_site_symmetry_3
_geom_angle_publ_flag
O2 P1 C7 111.03(13) . . ?
O2 P1 C15 111.87(13) . . ?
C7 P1 C15 108.95(12) . . ?
O2 P1 C6 115.13(13) . . ?
C7 P1 C6 103.81(12) . . ?
C15 P1 C6 105.54(12) . . ?
O3 P2 C24 111.58(13) . . ?
O3 P2 C32 111.81(13) . . ?
C24 P2 C32 102.50(11) . . ?
O3 P2 C23 114.05(13) . . ?
C24 P2 C23 112.87(14) . . ?
C32 P2 C23 103.12(12) . . ?
O1 N1 C1 118.7(2) . . ?
O1 N1 C5 120.4(2) . . ?
C1 N1 C5 120.9(2) . . ?
N1 C1 C2 119.9(2) . . ?
N1 C1 C23 115.4(2) . . ?
C2 C1 C23 124.7(2) . . ?
C1 C2 C3 120.3(3) . . ?
C1 C2 H2 119.8 . . ?
C3 C2 H2 119.8 . . ?
C4 C3 C2 118.8(3) . . ?
C4 C3 H3 120.6 . . ?
C2 C3 H3 120.6 . . ?
C3 C4 C5 120.9(3) . . ?
C3 C4 H4 119.6 . . ?
C5 C4 H4 119.6 . . ?
N1 C5 C4 119.1(2) . . ?
N1 C5 C6 116.7(2) . . ?
C4 C5 C6 124.2(2) . . ?
C5 C6 P1 110.02(18) . . ?
C5 C6 H6A 109.7 . . ?
P1 C6 H6A 109.7 . . ?
C5 C6 H6B 109.7 . . ?
P1 C6 H6B 109.7 . . ?
H6A C6 H6B 108.2 . . ?
C8 C7 C12 119.8(3) . . ?
C8 C7 P1 123.7(2) . . ?
C12 C7 P1 116.4(2) . . ?
C7 C8 C9 119.4(3) . . ?
C7 C8 H8 120.3 . . ?
C9 C8 H8 120.3 . . ?
C10 C9 C8 120.8(3) . . ?
C10 C9 C13 119.4(3) . . ?
C8 C9 C13 119.9(3) . . ?
C9 C10 C11 119.4(3) . . ?
C9 C10 H10 120.3 . . ?
C11 C10 H10 120.3 . . ?
C10 C11 C12 120.9(3) . . ?
C10 C11 C14 119.7(4) . . ?
C12 C11 C14 119.4(4) . . ?
C11 C12 C7 119.7(3) . . ?
C11 C12 H12 120.1 . . ?
C7 C12 H12 120.1 . . ?
F1 C13 F2 105.9(5) . . ?
F1 C13 F3 107.2(6) . . ?
F2 C13 F3 103.4(5) . . ?
F1 C13 C9 113.1(4) . . ?
F2 C13 C9 113.9(4) . . ?
F3 C13 C9 112.7(3) . . ?
F6 C14 F4 113.1(7) . . ?
F6 C14 F5 100.8(6) . . ?
F4 C14 F5 102.2(5) . . ?
F6 C14 C11 113.0(5) . . ?
F4 C14 C11 114.3(4) . . ?
F5 C14 C11 112.1(5) . . ?
C20 C15 C16 120.1(3) . . ?
C20 C15 P1 122.8(2) . . ?
C16 C15 P1 116.9(2) . . ?
C17 C16 C15 119.2(3) . . ?
C17 C16 H16 120.4 . . ?
C15 C16 H16 120.4 . . ?
C18 C17 C16 121.4(3) . . ?
C18 C17 C21 118.4(3) . . ?
C16 C17 C21 120.1(3) . . ?
C17 C18 C19 119.2(3) . . ?
C17 C18 H18 120.4 . . ?
C19 C18 H18 120.4 . . ?
C18 C19 C20 120.8(3) . . ?
C18 C19 C22 119.6(3) . . ?
C20 C19 C22 119.6(3) . . ?
C15 C20 C19 119.3(3) . . ?
C15 C20 H20 120.3 . . ?
C19 C20 H20 120.3 . . ?
F8 C21 F7 107.1(4) . . ?
F8 C21 F9 107.9(4) . . ?
F7 C21 F9 103.3(4) . . ?
F8 C21 C17 112.9(3) . . ?
F7 C21 C17 111.3(3) . . ?
F9 C21 C17 113.6(3) . . ?
F11 C22 F12 107.4 . . ?
F10' C22 F12' 109.7 . . ?
F10" C22 F11" 109.8 . . ?
F10" C22 F12" 108.2 . . ?
F11" C22 F12" 109.8 . . ?
F10' C22 F11' 109.7 . . ?
F12' C22 F11' 108.2 . . ?
F11 C22 F10 110.9 . . ?
F12 C22 F10 110.9 . . ?
F11 C22 C19 106.2(2) . . ?
F10' C22 C19 109.65(16) . . ?
F12 C22 C19 110.15(19) . . ?
F12' C22 C19 107.95(19) . . ?
F10" C22 C19 109.28(16) . . ?
F11" C22 C19 109.60(19) . . ?
F12" C22 C19 110.1(2) . . ?
F11' C22 C19 111.6(2) . . ?
F10 C22 C19 111.15(16) . . ?
C1 C23 P2 114.4(2) . . ?
C1 C23 H23A 108.7 . . ?
P2 C23 H23A 108.7 . . ?
C1 C23 H23B 108.7 . . ?
P2 C23 H23B 108.7 . . ?
H23A C23 H23B 107.6 . . ?
C25 C24 C29 119.7(2) . . ?
C25 C24 P2 123.6(2) . . ?
C29 C24 P2 116.5(2) . . ?
C24 C25 C26 119.6(3) . . ?
C24 C25 H25 120.2 . . ?
C26 C25 H25 120.2 . . ?
C27 C26 C25 121.1(3) . . ?
C27 C26 C30 120.2(3) . . ?
C25 C26 C30 118.6(3) . . ?
C28 C27 C26 118.7(3) . . ?
C28 C27 H27 120.7 . . ?
C26 C27 H27 120.7 . . ?
C27 C28 C29 121.1(3) . . ?
C27 C28 C31 120.7(3) . . ?
C29 C28 C31 118.3(3) . . ?
C28 C29 C24 119.8(3) . . ?
C28 C29 H29 120.1 . . ?
C24 C29 H29 120.1 . . ?
F14 C30 F13 107.8(4) . . ?
F14 C30 F15 105.3(4) . . ?
F13 C30 F15 104.9(4) . . ?
F14 C30 C26 112.3(3) . . ?
F13 C30 C26 113.2(3) . . ?
F15 C30 C26 112.7(3) . . ?
F18 C31 F17 106.3(6) . . ?
F18 C31 F16 108.1(5) . . ?
F17 C31 F16 103.9(4) . . ?
F18 C31 C28 113.0(3) . . ?
F17 C31 C28 112.3(3) . . ?
F16 C31 C28 112.6(4) . . ?
C37 C32 C33 119.2(2) . . ?
C37 C32 P2 117.8(2) . . ?
C33 C32 P2 122.9(2) . . ?
C34 C33 C32 119.8(3) . . ?
C34 C33 H33 120.1 . . ?
C32 C33 H33 120.1 . . ?
C35 C34 C33 121.0(3) . . ?
C35 C34 C38 119.1(3) . . ?
C33 C34 C38 119.8(3) . . ?
C34 C35 C36 119.1(3) . . ?
C34 C35 H35 120.5 . . ?
C36 C35 H35 120.5 . . ?
C35 C36 C37 120.7(3) . . ?
C35 C36 C39 121.2(3) . . ?
C37 C36 C39 118.1(3) . . ?
C32 C37 C36 120.1(3) . . ?
C32 C37 H37 119.9 . . ?
C36 C37 H37 119.9 . . ?
F19 C38 F21 106.8(6) . . ?
F19 C38 F20 105.6(6) . . ?
F21 C38 F20 101.7(6) . . ?
F19 C38 C34 115.1(3) . . ?
F21 C38 C34 114.1(4) . . ?
F20 C38 C34 112.4(4) . . ?
F23" C39 F24" 109.6 . . ?
F23 C39 F22 109.8 . . ?
F24' C39 F23' 108.5 . . ?
F24' C39 F22' 110.2 . . ?
F23' C39 F22' 110.2 . . ?
F23" C39 F22" 108.3 . . ?
F24" C39 F22" 109.6 . . ?
F23 C39 F24 108.2 . . ?
F22 C39 F24 109.8 . . ?
F23" C39 C36 108.30(18) . . ?
F24' C39 C36 107.3(2) . . ?
F23 C39 C36 109.6(2) . . ?
F24" C39 C36 110.3(2) . . ?
F22 C39 C36 108.19(18) . . ?
F23' C39 C36 111.1(2) . . ?
F22' C39 C36 109.56(19) . . ?
F22" C39 C36 110.8(2) . . ?
F24 C39 C36 111.2(2) . . ?

loop_
_geom_bond_atom_site_label_1
_geom_bond_atom_site_label_2
_geom_bond_distance
_geom_bond_site_symmetry_2
_geom_bond_publ_flag
P1 O2 1.478(2) . ?
P1 C7 1.806(3) . ?
P1 C15 1.807(3) . ?
P1 C6 1.815(3) . ?
P2 O3 1.482(2) . ?
P2 C24 1.803(3) . ?
P2 C32 1.811(3) . ?
P2 C23 1.812(3) . ?
O1 N1 1.288(3) . ?
N1 C1 1.361(3) . ?
N1 C5 1.370(3) . ?
C1 C2 1.379(4) . ?
C1 C23 1.493(4) . ?
C2 C3 1.381(4) . ?
C2 H2 0.9400 . ?
C3 C4 1.379(4) . ?
C3 H3 0.9400 . ?
C4 C5 1.383(4) . ?
C4 H4 0.9400 . ?
C5 C6 1.496(4) . ?
C6 H6A 0.9800 . ?
C6 H6B 0.9800 . ?
C7 C8 1.387(4) . ?
C7 C12 1.392(4) . ?
C8 C9 1.391(4) . ?
C8 H8 0.9400 . ?
C9 C10 1.377(5) . ?
C9 C13 1.494(5) . ?
C10 C11 1.378(5) . ?
C10 H10 0.9400 . ?
C11 C12 1.380(5) . ?
C11 C14 1.509(5) . ?
C12 H12 0.9400 . ?
C13 F1 1.261(6) . ?
C13 F2 1.299(5) . ?
C13 F3 1.303(6) . ?
C14 F6 1.244(7) . ?
C14 F4 1.257(7) . ?
C14 F5 1.317(8) . ?
C15 C20 1.387(4) . ?
C15 C16 1.393(4) . ?
C16 C17 1.387(4) . ?
C16 H16 0.9400 . ?
C17 C18 1.366(5) . ?
C17 C21 1.504(4) . ?
C18 C19 1.387(5) . ?
C18 H18 0.9400 . ?
C19 C20 1.390(4) . ?
C19 C22 1.543(4) . ?
C20 H20 0.9400 . ?
C21 F8 1.304(4) . ?
C21 F7 1.314(5) . ?
C21 F9 1.320(5) . ?
C22 F11 1.2999 . ?
C22 F10' 1.2999 . ?
C22 F12 1.2999 . ?
C22 F12' 1.2999 . ?
C22 F10" 1.3000 . ?
C22 F11" 1.3000 . ?
C22 F12" 1.3001 . ?
C22 F11' 1.3001 . ?
C22 F10 1.3001 . ?
C23 H23A 0.9800 . ?
C23 H23B 0.9800 . ?
C24 C25 1.384(4) . ?
C24 C29 1.396(4) . ?
C25 C26 1.396(4) . ?
C25 H25 0.9400 . ?
C26 C27 1.386(5) . ?
C26 C30 1.494(5) . ?
C27 C28 1.384(5) . ?
C27 H27 0.9400 . ?
C28 C29 1.388(4) . ?
C28 C31 1.502(5) . ?
C29 H29 0.9400 . ?
C30 F14 1.295(4) . ?
C30 F13 1.298(4) . ?
C30 F15 1.311(4) . ?
C31 F18 1.260(6) . ?
C31 F17 1.294(5) . ?
C31 F16 1.314(5) . ?
C32 C37 1.386(4) . ?
C32 C33 1.388(4) . ?
C33 C34 1.388(4) . ?
C33 H33 0.9400 . ?
C34 C35 1.375(5) . ?
C34 C38 1.495(5) . ?
C35 C36 1.377(5) . ?
C35 H35 0.9400 . ?
C36 C37 1.387(4) . ?
C36 C39 1.544(4) . ?
C37 H37 0.9400 . ?
C38 F19 1.255(6) . ?
C38 F21 1.262(6) . ?
C38 F20 1.279(7) . ?
C39 F23" 1.3000 . ?
C39 F24' 1.3000 . ?
C39 F23 1.3000 . ?
C39 F24" 1.3000 . ?
C39 F22 1.3001 . ?
C39 F23' 1.3001 . ?
C39 F22' 1.3001 . ?
C39 F22" 1.3001 . ?
C39 F24 1.3002 . ?
O4 C40 1.05(5) . ?

loop_
_geom_torsion_atom_site_label_1
_geom_torsion_atom_site_label_2
_geom_torsion_atom_site_label_3
_geom_torsion_atom_site_label_4
_geom_torsion
_geom_torsion_site_symmetry_1
_geom_torsion_site_symmetry_2
_geom_torsion_site_symmetry_3
_geom_torsion_site_symmetry_4
_geom_torsion_publ_flag
O1 N1 C1 C2 175.1(3) . . . . ?
C5 N1 C1 C2 -3.1(4) . . . . ?
O1 N1 C1 C23 -6.2(4) . . . . ?
C5 N1 C1 C23 175.5(2) . . . . ?
N1 C1 C2 C3 0.5(5) . . . . ?
C23 C1 C2 C3 -178.0(3) . . . . ?
C1 C2 C3 C4 1.4(5) . . . . ?
C2 C3 C4 C5 -0.7(5) . . . . ?
O1 N1 C5 C4 -174.4(3) . . . . ?
C1 N1 C5 C4 3.8(4) . . . . ?
O1 N1 C5 C6 7.5(4) . . . . ?
C1 N1 C5 C6 -174.3(2) . . . . ?
C3 C4 C5 N1 -1.8(4) . . . . ?
C3 C4 C5 C6 176.1(3) . . . . ?
N1 C5 C6 P1 85.9(2) . . . . ?
C4 C5 C6 P1 -92.1(3) . . . . ?
O2 P1 C6 C5 -56.1(2) . . . . ?
C7 P1 C6 C5 65.4(2) . . . . ?
C15 P1 C6 C5 179.99(17) . . . . ?
O2 P1 C7 C8 -153.6(2) . . . . ?
C15 P1 C7 C8 -30.0(3) . . . . ?
C6 P1 C7 C8 82.1(3) . . . . ?
O2 P1 C7 C12 30.5(3) . . . . ?
C15 P1 C7 C12 154.1(2) . . . . ?
C6 P1 C7 C12 -93.8(2) . . . . ?
C12 C7 C8 C9 -0.3(4) . . . . ?
P1 C7 C8 C9 -176.1(2) . . . . ?
C7 C8 C9 C10 1.6(5) . . . . ?
C7 C8 C9 C13 -178.0(3) . . . . ?
C8 C9 C10 C11 -1.1(5) . . . . ?
C13 C9 C10 C11 178.4(4) . . . . ?
C9 C10 C11 C12 -0.6(5) . . . . ?
C9 C10 C11 C14 178.4(4) . . . . ?
C10 C11 C12 C7 1.9(5) . . . . ?
C14 C11 C12 C7 -177.2(4) . . . . ?
C8 C7 C12 C11 -1.4(4) . . . . ?
P1 C7 C12 C11 174.7(2) . . . . ?
C10 C9 C13 F1 -107.3(6) . . . . ?
C8 C9 C13 F1 72.3(6) . . . . ?
C10 C9 C13 F2 13.6(6) . . . . ?
C8 C9 C13 F2 -166.8(4) . . . . ?
C10 C9 C13 F3 131.0(5) . . . . ?
C8 C9 C13 F3 -49.5(6) . . . . ?
C10 C11 C14 F6 -69.3(8) . . . . ?
C12 C11 C14 F6 109.8(7) . . . . ?
C10 C11 C14 F4 159.4(6) . . . . ?
C12 C11 C14 F4 -21.5(8) . . . . ?
C10 C11 C14 F5 43.8(7) . . . . ?
C12 C11 C14 F5 -137.1(5) . . . . ?
O2 P1 C15 C20 -158.5(2) . . . . ?
C7 P1 C15 C20 78.4(3) . . . . ?
C6 P1 C15 C20 -32.6(3) . . . . ?
O2 P1 C15 C16 16.7(3) . . . . ?
C7 P1 C15 C16 -106.5(2) . . . . ?
C6 P1 C15 C16 142.6(2) . . . . ?
C20 C15 C16 C17 0.3(4) . . . . ?
P1 C15 C16 C17 -175.0(2) . . . . ?
C15 C16 C17 C18 0.2(4) . . . . ?
C15 C16 C17 C21 177.1(3) . . . . ?
C16 C17 C18 C19 -0.7(5) . . . . ?
C21 C17 C18 C19 -177.6(3) . . . . ?
C17 C18 C19 C20 0.7(5) . . . . ?
C17 C18 C19 C22 178.0(3) . . . . ?
C16 C15 C20 C19 -0.2(4) . . . . ?
P1 C15 C20 C19 174.8(2) . . . . ?
C18 C19 C20 C15 -0.2(5) . . . . ?
C22 C19 C20 C15 -177.5(3) . . . . ?
C18 C17 C21 F8 -44.2(5) . . . . ?
C16 C17 C21 F8 138.8(4) . . . . ?
C18 C17 C21 F7 76.3(4) . . . . ?
C16 C17 C21 F7 -100.7(4) . . . . ?
C18 C17 C21 F9 -167.5(3) . . . . ?
C16 C17 C21 F9 15.5(5) . . . . ?
C18 C19 C22 F11 64.9(3) . . . . ?
C20 C19 C22 F11 -117.8(3) . . . . ?
C18 C19 C22 F10' 4.9(4) . . . . ?
C20 C19 C22 F10' -177.7(3) . . . . ?
C18 C19 C22 F12 -51.1(4) . . . . ?
C20 C19 C22 F12 126.2(3) . . . . ?
C18 C19 C22 F12' 124.4(3) . . . . ?
C20 C19 C22 F12' -58.3(3) . . . . ?
C18 C19 C22 F10" 159.0(3) . . . . ?
C20 C19 C22 F10" -23.7(4) . . . . ?
C18 C19 C22 F11" 38.6(4) . . . . ?
C20 C19 C22 F11" -144.1(3) . . . . ?
C18 C19 C22 F12" -82.3(3) . . . . ?
C20 C19 C22 F12" 95.1(3) . . . . ?
C18 C19 C22 F11' -116.8(3) . . . . ?
C20 C19 C22 F11' 60.5(3) . . . . ?
C18 C19 C22 F10 -174.4(3) . . . . ?
C20 C19 C22 F10 2.9(4) . . . . ?
N1 C1 C23 P2 63.7(3) . . . . ?
C2 C1 C23 P2 -117.8(3) . . . . ?
O3 P2 C23 C1 32.2(3) . . . . ?
C24 P2 C23 C1 -96.5(2) . . . . ?
C32 P2 C23 C1 153.6(2) . . . . ?
O3 P2 C24 C25 -172.2(2) . . . . ?
C32 P2 C24 C25 68.0(2) . . . . ?
C23 P2 C24 C25 -42.2(3) . . . . ?
O3 P2 C24 C29 13.4(2) . . . . ?
C32 P2 C24 C29 -106.4(2) . . . . ?
C23 P2 C24 C29 143.4(2) . . . . ?
C29 C24 C25 C26 0.2(4) . . . . ?
P2 C24 C25 C26 -174.1(2) . . . . ?
C24 C25 C26 C27 -0.8(4) . . . . ?
C24 C25 C26 C30 176.9(3) . . . . ?
C25 C26 C27 C28 0.8(4) . . . . ?
C30 C26 C27 C28 -176.9(3) . . . . ?
C26 C27 C28 C29 -0.1(5) . . . . ?
C26 C27 C28 C31 179.1(3) . . . . ?
C27 C28 C29 C24 -0.5(4) . . . . ?
C31 C28 C29 C24 -179.8(3) . . . . ?
C25 C24 C29 C28 0.5(4) . . . . ?
P2 C24 C29 C28 175.2(2) . . . . ?
C27 C26 C30 F14 88.9(4) . . . . ?
C25 C26 C30 F14 -88.9(4) . . . . ?
C27 C26 C30 F13 -148.8(4) . . . . ?
C25 C26 C30 F13 33.4(5) . . . . ?
C27 C26 C30 F15 -29.9(5) . . . . ?
C25 C26 C30 F15 152.3(3) . . . . ?
C27 C28 C31 F18 -101.4(6) . . . . ?
C29 C28 C31 F18 77.8(6) . . . . ?
C27 C28 C31 F17 138.4(4) . . . . ?
C29 C28 C31 F17 -42.4(5) . . . . ?
C27 C28 C31 F16 21.5(5) . . . . ?
C29 C28 C31 F16 -159.3(4) . . . . ?
O3 P2 C32 C37 -13.4(3) . . . . ?
C24 P2 C32 C37 106.3(2) . . . . ?
C23 P2 C32 C37 -136.3(2) . . . . ?
O3 P2 C32 C33 170.0(2) . . . . ?
C24 P2 C32 C33 -70.4(3) . . . . ?
C23 P2 C32 C33 47.0(3) . . . . ?
C37 C32 C33 C34 0.2(4) . . . . ?
P2 C32 C33 C34 176.8(2) . . . . ?
C32 C33 C34 C35 -1.5(5) . . . . ?
C32 C33 C34 C38 -179.2(3) . . . . ?
C33 C34 C35 C36 1.7(5) . . . . ?
C38 C34 C35 C36 179.4(4) . . . . ?
C34 C35 C36 C37 -0.7(6) . . . . ?
C34 C35 C36 C39 -178.6(4) . . . . ?
C33 C32 C37 C36 0.8(5) . . . . ?
P2 C32 C37 C36 -176.0(3) . . . . ?
C35 C36 C37 C32 -0.6(6) . . . . ?
C39 C36 C37 C32 177.4(3) . . . . ?
C35 C34 C38 F19 158.3(5) . . . . ?
C33 C34 C38 F19 -24.0(7) . . . . ?
C35 C34 C38 F21 34.3(7) . . . . ?
C33 C34 C38 F21 -148.0(6) . . . . ?
C35 C34 C38 F20 -80.8(6) . . . . ?
C33 C34 C38 F20 96.9(6) . . . . ?
C35 C36 C39 F23" -22.5(4) . . . . ?
C37 C36 C39 F23" 159.5(3) . . . . ?
C35 C36 C39 F24' -52.0(4) . . . . ?
C37 C36 C39 F24' 130.1(3) . . . . ?
C35 C36 C39 F23 -113.3(3) . . . . ?
C37 C36 C39 F23 68.7(4) . . . . ?
C35 C36 C39 F24" -142.5(3) . . . . ?
C37 C36 C39 F24" 39.6(4) . . . . ?
C35 C36 C39 F22 6.4(4) . . . . ?
C37 C36 C39 F22 -171.6(3) . . . . ?
C35 C36 C39 F23' 66.5(4) . . . . ?
C37 C36 C39 F23' -111.5(3) . . . . ?
C35 C36 C39 F22' -171.6(3) . . . . ?
C37 C36 C39 F22' 10.5(4) . . . . ?
C35 C36 C39 F22" 96.0(4) . . . . ?
C37 C36 C39 F22" -81.9(3) . . . . ?
C35 C36 C39 F24 127.0(3) . . . . ?
C37 C36 C39 F24 -51.0(4) . . . . ?
